data_4303499
loop_
_publ_author_name
'Daniel Mendoza-Espinosa'
'Tracy A. Hanna'

_publ_section_title
;
Facile Synthesis of Bismuth(III) and Antimony(III) Complexes Supported by
Silylated Calix[5]arenes.
;
_journal_name_full 'Inorganic Chemistry'
_journal_page_first 10312
_journal_page_last 10325
_journal_paper_doi 10.1021/ic9014477
_journal_volume 48
_journal_year 2009
_chemical_formula_moiety 'C67 H75 O5 Sb Si, C5H12, C2H6OS'
_chemical_formula_sum 'C74 H93 O6 S Sb Si'
_chemical_formula_weight 1260.38
_chemical_name_systematic
; 
 ? 
;
_space_group_IT_number 2
_symmetry_cell_setting triclinic
_symmetry_space_group_name_Hall '-P 1'
_symmetry_space_group_name_H-M 'P -1'
_atom_sites_solution_hydrogens geom
_atom_sites_solution_primary direct
_atom_sites_solution_secondary difmap
_audit_creation_method SHELXL-97
_cell_angle_alpha 88.196(3)
_cell_angle_beta 77.019(3)
_cell_angle_gamma 86.717(4)
_cell_formula_units_Z 2
_cell_length_a 13.675(3)
_cell_length_b 13.858(2)
_cell_length_c 18.553(3)
_cell_measurement_reflns_used 500
_cell_measurement_temperature 228(2)
_cell_measurement_theta_max 25
_cell_measurement_theta_min 2
_cell_volume 3419.8(11)
_computing_cell_refinement 'Bruker SMART'
_computing_data_collection 'Bruker SMART'
_computing_data_reduction 'Bruker SAINT'
_computing_molecular_graphics 'Bruker SHELXTL'
_computing_publication_material 'Bruker SHELXTL'
_computing_structure_refinement 'SHELXL-97 (Sheldrick, 1997)'
_computing_structure_solution 'SHELXS-97 (Sheldrick, 1990)'
_diffrn_ambient_temperature 228(2)
_diffrn_detector_area_resol_mean 'not recorded'
_diffrn_measured_fraction_theta_full 0.984
_diffrn_measured_fraction_theta_max 0.984
_diffrn_measurement_device_type 'Bruker SMART 1000'
_diffrn_measurement_method 'phi and omega scans'
_diffrn_radiation_monochromator graphite
_diffrn_radiation_source 'fine-focus sealed tube'
_diffrn_radiation_type MoK\a
_diffrn_radiation_wavelength 0.71073
_diffrn_reflns_av_R_equivalents 0.0975
_diffrn_reflns_av_sigmaI/netI 0.0765
_diffrn_reflns_limit_h_max 15
_diffrn_reflns_limit_h_min -10
_diffrn_reflns_limit_k_max 15
_diffrn_reflns_limit_k_min -10
_diffrn_reflns_limit_l_max 20
_diffrn_reflns_limit_l_min -17
_diffrn_reflns_number 14053
_diffrn_reflns_theta_full 23.29
_diffrn_reflns_theta_max 23.29
_diffrn_reflns_theta_min 2.09
_diffrn_standards_interval_count 'not recorded'
_diffrn_standards_interval_time 'not recorded'
_diffrn_standards_number 'not recorded'
_exptl_absorpt_coefficient_mu 0.501
_exptl_absorpt_correction_T_max 0.9241
_exptl_absorpt_correction_T_min 0.8978
_exptl_absorpt_correction_type multi-scan
_exptl_absorpt_process_details sadabs
_exptl_crystal_colour Colorless
_exptl_crystal_density_diffrn 1.224
_exptl_crystal_density_method 'not measured'
_exptl_crystal_description Block
_exptl_crystal_F_000 1332
_exptl_crystal_size_max 0.22
_exptl_crystal_size_mid 0.17
_exptl_crystal_size_min 0.16
_refine_diff_density_max 1.068
_refine_diff_density_min -0.849
_refine_diff_density_rms 0.082
_refine_ls_extinction_method none
_refine_ls_goodness_of_fit_ref 1.020
_refine_ls_hydrogen_treatment constr
_refine_ls_matrix_type full
_refine_ls_number_parameters 746
_refine_ls_number_reflns 9727
_refine_ls_number_restraints 30
_refine_ls_restrained_S_all 1.025
_refine_ls_R_factor_all 0.0618
_refine_ls_R_factor_gt 0.0506
_refine_ls_shift/su_max 0.027
_refine_ls_shift/su_mean 0.001
_refine_ls_structure_factor_coef Fsqd
_refine_ls_weighting_details 'calc w=1/[\s^2^(Fo^2^)+(0.0880P)^2^+0.6417P] where P=(Fo^2^+2Fc^2^)/3'
_refine_ls_weighting_scheme calc
_refine_ls_wR_factor_gt 0.1300
_refine_ls_wR_factor_ref 0.1390
_reflns_number_gt 8129
_reflns_number_total 9727
_reflns_threshold_expression >2sigma(I)
_cod_data_source_file ic9014477_si_001_05.cif
_cod_data_source_block tcu205m
_cod_depositor_comments
;
The following automatic conversions were performed:
'_symmetry_cell_setting' value 'Triclinic' changed to 'triclinic'
according to '/home/saulius/struct/CIF-dictionaries/cif_core.dic'
dictionary named 'cif_core.dic' version 2.4.1 from 2010-06-29.

Automatic conversion script
Id: cif_fix_enum 1527 2010-12-29 10:47:43Z saulius 
;
_cod_database_code 4303499

loop_
_symmetry_equiv_pos_as_xyz
'x, y, z'
'-x, -y, -z'

loop_
_atom_site_label
_atom_site_type_symbol
_atom_site_fract_x
_atom_site_fract_y
_atom_site_fract_z
_atom_site_U_iso_or_equiv
_atom_site_adp_type
_atom_site_occupancy
_atom_site_symmetry_multiplicity
_atom_site_calc_flag
_atom_site_refinement_flags
_atom_site_disorder_assembly
_atom_site_disorder_group
Sb1 Sb 0.36523(2) 0.087409(18) 0.823377(14) 0.03308(12) Uani 1 1 d . . .
Si1 Si 0.45009(8) 0.23263(8) 0.58220(6) 0.0333(3) Uani 1 1 d . . .
O1 O 0.4147(2) 0.33175(18) 0.63036(14) 0.0351(6) Uani 1 1 d . . .
C1 C 0.4124(3) 0.3316(3) 0.7056(2) 0.0319(9) Uani 1 1 d . . .
S1 S 0.61362(10) 0.02193(10) 0.86405(6) 0.0535(3) Uani 1 1 d . . .
O2 O 0.4994(2) 0.15807(19) 0.63551(15) 0.0361(6) Uani 1 1 d . . .
C2 C 0.3184(3) 0.3274(3) 0.7551(2) 0.0315(9) Uani 1 1 d . . .
O3 O 0.4008(2) -0.02550(18) 0.75733(14) 0.0317(6) Uani 1 1 d . . .
C3 C 0.3157(3) 0.3374(3) 0.8296(2) 0.0342(9) Uani 1 1 d . . .
H3A H 0.2530 0.3385 0.8633 0.041 Uiso 1 1 calc R . .
O4 O 0.2897(2) 0.0132(2) 0.90917(14) 0.0392(7) Uani 1 1 d . . .
C4 C 0.4017(3) 0.3460(3) 0.8567(2) 0.0397(10) Uani 1 1 d . . .
O5 O 0.2371(2) 0.11454(19) 0.78866(14) 0.0350(6) Uani 1 1 d . . .
C5 C 0.4937(3) 0.3410(3) 0.8059(2) 0.0386(10) Uani 1 1 d . . .
H5A H 0.5531 0.3427 0.8232 0.046 Uiso 1 1 calc R . .
C6 C 0.5001(3) 0.3336(3) 0.7303(2) 0.0367(10) Uani 1 1 d . . .
O6 O 0.5013(2) 0.0244(2) 0.89081(17) 0.0535(8) Uani 1 1 d . . .
C7 C 0.3940(4) 0.3608(4) 0.9397(2) 0.0489(12) Uani 1 1 d . . .
C8 C 0.2991(5) 0.3208(6) 0.9872(3) 0.095(2) Uani 1 1 d . . .
H8A H 0.2971 0.3315 1.0389 0.143 Uiso 1 1 calc R . .
H8B H 0.2988 0.2520 0.9791 0.143 Uiso 1 1 calc R . .
H8C H 0.2407 0.3534 0.9739 0.143 Uiso 1 1 calc R . .
C9 C 0.3841(6) 0.4692(5) 0.9525(3) 0.097(2) Uani 1 1 d . . .
H9A H 0.3792 0.4811 1.0045 0.145 Uiso 1 1 calc R . .
H9B H 0.3242 0.4963 0.9381 0.145 Uiso 1 1 calc R . .
H9C H 0.4427 0.4993 0.9231 0.145 Uiso 1 1 calc R . .
C10 C 0.4840(6) 0.3196(7) 0.9651(3) 0.112(3) Uani 1 1 d . . .
H10A H 0.4754 0.3308 1.0176 0.168 Uiso 1 1 calc R . .
H10B H 0.5434 0.3505 0.9379 0.168 Uiso 1 1 calc R . .
H10C H 0.4916 0.2506 0.9564 0.168 Uiso 1 1 calc R . .
C11 C 0.6022(3) 0.3224(3) 0.6767(2) 0.0373(10) Uani 1 1 d . . .
H11A H 0.5956 0.3462 0.6276 0.045 Uiso 1 1 calc R . .
H11B H 0.6495 0.3626 0.6931 0.045 Uiso 1 1 calc R . .
C12 C 0.6449(3) 0.2186(3) 0.6708(2) 0.0344(9) Uani 1 1 d . . .
C13 C 0.7399(3) 0.1967(3) 0.6835(2) 0.0364(9) Uani 1 1 d . . .
H13A H 0.7757 0.2472 0.6960 0.044 Uiso 1 1 calc R . .
C14 C 0.7850(3) 0.1039(3) 0.6785(2) 0.0359(9) Uani 1 1 d . . .
C15 C 0.7268(3) 0.0303(3) 0.6636(2) 0.0344(9) Uani 1 1 d . . .
H15A H 0.7537 -0.0337 0.6623 0.041 Uiso 1 1 calc R . .
C16 C 0.6309(3) 0.0478(3) 0.65072(19) 0.0288(8) Uani 1 1 d . . .
C17 C 0.5931(3) 0.1429(3) 0.6515(2) 0.0301(9) Uani 1 1 d . . .
C18 C 0.8916(3) 0.0831(3) 0.6903(2) 0.0451(11) Uani 1 1 d . . .
C19 C 0.8874(5) 0.0526(6) 0.7714(3) 0.089(2) Uani 1 1 d . . .
H19A H 0.9552 0.0397 0.7784 0.134 Uiso 1 1 calc R . .
H19B H 0.8499 -0.0052 0.7833 0.134 Uiso 1 1 calc R . .
H19C H 0.8546 0.1043 0.8036 0.134 Uiso 1 1 calc R . .
C20 C 0.9559(4) 0.1702(4) 0.6723(4) 0.0759(17) Uani 1 1 d . . .
H20A H 0.9597 0.1905 0.6212 0.114 Uiso 1 1 calc R . .
H20B H 1.0229 0.1531 0.6793 0.114 Uiso 1 1 calc R . .
H20C H 0.9260 0.2227 0.7047 0.114 Uiso 1 1 calc R . .
C21 C 0.9450(4) 0.0014(4) 0.6408(3) 0.0654(15) Uani 1 1 d . . .
H21D H 0.9482 0.0195 0.5894 0.098 Uiso 1 1 calc R . .
H21E H 0.9081 -0.0569 0.6529 0.098 Uiso 1 1 calc R . .
H21F H 1.0125 -0.0105 0.6485 0.098 Uiso 1 1 calc R . .
C22 C 0.5711(3) -0.0333(3) 0.6326(2) 0.0312(9) Uani 1 1 d . . .
H22A H 0.5068 -0.0059 0.6245 0.037 Uiso 1 1 calc R . .
H22B H 0.6078 -0.0627 0.5863 0.037 Uiso 1 1 calc R . .
C23 C 0.5510(3) -0.1108(3) 0.6916(2) 0.0295(8) Uani 1 1 d . . .
C24 C 0.6139(3) -0.1946(3) 0.6840(2) 0.0311(9) Uani 1 1 d . . .
H24A H 0.6681 -0.1991 0.6426 0.037 Uiso 1 1 calc R . .
C25 C 0.6009(3) -0.2710(3) 0.7339(2) 0.0330(9) Uani 1 1 d . . .
C26 C 0.5220(3) -0.2609(3) 0.7950(2) 0.0344(9) Uani 1 1 d . . .
H26A H 0.5115 -0.3116 0.8303 0.041 Uiso 1 1 calc R . .
C27 C 0.4570(3) -0.1782(3) 0.8064(2) 0.0305(8) Uani 1 1 d . . .
C28 C 0.4701(3) -0.1036(3) 0.7536(2) 0.0287(8) Uani 1 1 d . . .
C29 C 0.6730(3) -0.3614(3) 0.7227(3) 0.0444(11) Uani 1 1 d . . .
C30 C 0.7767(5) -0.3338(5) 0.7244(6) 0.120(3) Uani 1 1 d . . .
H30A H 0.7760 -0.3059 0.7718 0.180 Uiso 1 1 calc R . .
H30B H 0.7993 -0.2868 0.6852 0.180 Uiso 1 1 calc R . .
H30C H 0.8221 -0.3908 0.7173 0.180 Uiso 1 1 calc R . .
C31 C 0.6723(7) -0.4054(4) 0.6478(3) 0.102(3) Uani 1 1 d . . .
H31A H 0.7176 -0.4625 0.6402 0.153 Uiso 1 1 calc R . .
H31B H 0.6940 -0.3584 0.6085 0.153 Uiso 1 1 calc R . .
H31C H 0.6048 -0.4232 0.6476 0.153 Uiso 1 1 calc R . .
C32 C 0.6401(4) -0.4399(3) 0.7809(3) 0.0646(15) Uani 1 1 d . . .
H32A H 0.6392 -0.4156 0.8295 0.097 Uiso 1 1 calc R . .
H32B H 0.6867 -0.4958 0.7710 0.097 Uiso 1 1 calc R . .
H32C H 0.5732 -0.4583 0.7792 0.097 Uiso 1 1 calc R . .
C33 C 0.3797(3) -0.1741(3) 0.8782(2) 0.0381(10) Uani 1 1 d . . .
H33A H 0.3997 -0.1267 0.9095 0.046 Uiso 1 1 calc R . .
H33B H 0.3817 -0.2373 0.9033 0.046 Uiso 1 1 calc R . .
C34 C 0.2725(3) -0.1487(3) 0.8741(2) 0.0351(9) Uani 1 1 d . . .
C35 C 0.2128(3) -0.2167(3) 0.8540(2) 0.0386(10) Uani 1 1 d . . .
H35A H 0.2413 -0.2787 0.8406 0.046 Uiso 1 1 calc R . .
C36 C 0.1125(3) -0.1958(3) 0.8530(2) 0.0440(11) Uani 1 1 d . . .
C37 C 0.0731(3) -0.1035(3) 0.8760(2) 0.0457(11) Uani 1 1 d . . .
H37A H 0.0047 -0.0882 0.8780 0.055 Uiso 1 1 calc R . .
C38 C 0.1291(3) -0.0348(3) 0.8956(2) 0.0396(10) Uani 1 1 d . . .
C39 C 0.2310(3) -0.0562(3) 0.8932(2) 0.0354(9) Uani 1 1 d . . .
C40 C 0.0472(4) -0.2680(4) 0.8274(3) 0.0591(13) Uani 1 1 d . . .
C41 C 0.0224(6) -0.2284(6) 0.7547(4) 0.102(2) Uani 1 1 d . . .
H21A H 0.0843 -0.2204 0.7179 0.152 Uiso 1 1 calc R . .
H21B H -0.0145 -0.1664 0.7634 0.152 Uiso 1 1 calc R . .
H21C H -0.0183 -0.2734 0.7369 0.152 Uiso 1 1 calc R . .
C42 C 0.1006(5) -0.3680(4) 0.8141(4) 0.089(2) Uani 1 1 d . . .
H42A H 0.1164 -0.3933 0.8598 0.133 Uiso 1 1 calc R . .
H42B H 0.1623 -0.3629 0.7765 0.133 Uiso 1 1 calc R . .
H42C H 0.0572 -0.4113 0.7976 0.133 Uiso 1 1 calc R . .
C43 C -0.0512(4) -0.2803(5) 0.8852(4) 0.0791(18) Uani 1 1 d . . .
H43A H -0.0362 -0.3052 0.9312 0.119 Uiso 1 1 calc R . .
H43B H -0.0917 -0.3253 0.8674 0.119 Uiso 1 1 calc R . .
H43C H -0.0880 -0.2183 0.8937 0.119 Uiso 1 1 calc R . .
C44 C 0.0832(4) 0.0611(3) 0.9281(3) 0.0507(13) Uani 1 1 d . . .
H44A H 0.0141 0.0500 0.9546 0.061 Uiso 1 1 calc R . .
H44B H 0.1200 0.0778 0.9652 0.061 Uiso 1 1 calc R . .
C45 C 0.0791(3) 0.1489(3) 0.8786(2) 0.0332(9) Uani 1 1 d . . .
C46 C -0.0059(3) 0.2106(3) 0.9009(2) 0.0355(9) Uani 1 1 d . . .
H46A H -0.0564 0.1907 0.9410 0.043 Uiso 1 1 calc R . .
C47 C -0.0203(3) 0.2993(3) 0.8677(2) 0.0343(9) Uani 1 1 d . A .
C48 C 0.0579(3) 0.3264(3) 0.8098(2) 0.0331(9) Uani 1 1 d . . .
H48A H 0.0520 0.3869 0.7863 0.040 Uiso 1 1 calc R . .
C49 C 0.1439(3) 0.2678(3) 0.7854(2) 0.0294(8) Uani 1 1 d . . .
C50 C 0.1540(3) 0.1761(3) 0.8184(2) 0.0309(9) Uani 1 1 d . . .
C51 C -0.1144(3) 0.3647(3) 0.8958(2) 0.0433(11) Uani 1 1 d D . .
C52 C -0.1932(7) 0.3166(7) 0.9572(6) 0.034(3) Uiso 0.410(13) 1 d PD A 1
H52A H -0.2297 0.2720 0.9351 0.051 Uiso 0.410(13) 1 calc PR A 1
H52B H -0.2398 0.3659 0.9833 0.051 Uiso 0.410(13) 1 calc PR A 1
H52C H -0.1596 0.2816 0.9916 0.051 Uiso 0.410(13) 1 calc PR A 1
C53 C -0.0824(12) 0.4532(10) 0.9282(9) 0.086(5) Uiso 0.410(13) 1 d PD A 1
H53A H -0.0871 0.4424 0.9807 0.129 Uiso 0.410(13) 1 calc PR A 1
H53B H -0.1260 0.5085 0.9207 0.129 Uiso 0.410(13) 1 calc PR A 1
H53C H -0.0136 0.4654 0.9039 0.129 Uiso 0.410(13) 1 calc PR A 1
C54 C -0.1630(13) 0.3896(15) 0.8319(7) 0.101(6) Uiso 0.410(13) 1 d PD A 1
H54A H -0.1614 0.3325 0.8026 0.151 Uiso 0.410(13) 1 calc PR A 1
H54B H -0.1267 0.4398 0.8012 0.151 Uiso 0.410(13) 1 calc PR A 1
H54C H -0.2322 0.4125 0.8506 0.151 Uiso 0.410(13) 1 calc PR A 1
C52A C -0.2054(7) 0.3094(7) 0.9175(7) 0.072(3) Uiso 0.590(13) 1 d PD A 2
H52D H -0.2176 0.2783 0.8745 0.108 Uiso 0.590(13) 1 calc PR A 2
H52E H -0.2624 0.3527 0.9380 0.108 Uiso 0.590(13) 1 calc PR A 2
H52F H -0.1962 0.2606 0.9544 0.108 Uiso 0.590(13) 1 calc PR A 2
C53A C -0.0922(9) 0.4191(9) 0.9620(6) 0.082(4) Uiso 0.590(13) 1 d PD A 2
H53D H -0.0695 0.4828 0.9454 0.123 Uiso 0.590(13) 1 calc PR A 2
H53E H -0.0404 0.3830 0.9811 0.123 Uiso 0.590(13) 1 calc PR A 2
H53F H -0.1530 0.4256 1.0007 0.123 Uiso 0.590(13) 1 calc PR A 2
C54A C -0.1307(7) 0.4419(7) 0.8383(4) 0.061(3) Uiso 0.590(13) 1 d PD A 2
H54D H -0.1383 0.4107 0.7939 0.091 Uiso 0.590(13) 1 calc PR A 2
H54E H -0.0733 0.4821 0.8263 0.091 Uiso 0.590(13) 1 calc PR A 2
H54F H -0.1909 0.4816 0.8581 0.091 Uiso 0.590(13) 1 calc PR A 2
C55 C 0.2275(3) 0.3054(3) 0.7262(2) 0.0347(9) Uani 1 1 d . . .
H55A H 0.2029 0.3644 0.7040 0.042 Uiso 1 1 calc R . .
H55B H 0.2473 0.2573 0.6872 0.042 Uiso 1 1 calc R . .
C56 C 0.5333(3) 0.2697(3) 0.4939(2) 0.0437(11) Uani 1 1 d . . .
C57 C 0.5443(4) 0.3651(4) 0.4730(3) 0.0695(16) Uani 1 1 d . . .
H57A H 0.5146 0.4130 0.5070 0.083 Uiso 1 1 calc R . .
C58 C 0.5975(5) 0.3932(6) 0.4038(4) 0.096(2) Uani 1 1 d . . .
H58A H 0.6039 0.4591 0.3911 0.116 Uiso 1 1 calc R . .
C59 C 0.6407(5) 0.3241(8) 0.3541(3) 0.102(3) Uani 1 1 d . . .
H59A H 0.6749 0.3426 0.3063 0.123 Uiso 1 1 calc R . .
C60 C 0.6347(4) 0.2284(6) 0.3733(3) 0.085(2) Uani 1 1 d . . .
H60A H 0.6673 0.1813 0.3396 0.102 Uiso 1 1 calc R . .
C61 C 0.5807(4) 0.2007(5) 0.4422(3) 0.0653(16) Uani 1 1 d . . .
H61A H 0.5757 0.1346 0.4546 0.078 Uiso 1 1 calc R . .
C62 C 0.3413(3) 0.1719(3) 0.5641(2) 0.0396(10) Uani 1 1 d . . .
C63 C 0.2814(4) 0.2214(4) 0.5217(3) 0.0571(13) Uani 1 1 d . . .
H63A H 0.2962 0.2848 0.5048 0.069 Uiso 1 1 calc R . .
C64 C 0.2006(4) 0.1792(6) 0.5040(3) 0.0754(19) Uani 1 1 d . . .
H64A H 0.1603 0.2142 0.4764 0.090 Uiso 1 1 calc R . .
C65 C 0.1800(4) 0.0867(6) 0.5267(3) 0.077(2) Uani 1 1 d . . .
H65A H 0.1269 0.0568 0.5132 0.093 Uiso 1 1 calc R . .
C66 C 0.2368(4) 0.0375(5) 0.5692(4) 0.0720(17) Uani 1 1 d . . .
H66A H 0.2217 -0.0259 0.5856 0.086 Uiso 1 1 calc R . .
C67 C 0.3150(4) 0.0795(3) 0.5880(3) 0.0534(12) Uani 1 1 d . . .
H67A H 0.3521 0.0447 0.6180 0.064 Uiso 1 1 calc R . .
C68 C 0.6557(6) -0.0963(5) 0.8784(7) 0.141(4) Uani 1 1 d . . .
H68A H 0.6372 -0.1381 0.8431 0.212 Uiso 1 1 calc R . .
H68B H 0.6253 -0.1175 0.9283 0.212 Uiso 1 1 calc R . .
H68C H 0.7283 -0.0993 0.8717 0.212 Uiso 1 1 calc R . .
C69 C 0.6588(5) 0.0745(5) 0.9350(3) 0.0749(17) Uani 1 1 d . . .
H69A H 0.6418 0.1434 0.9359 0.112 Uiso 1 1 calc R . .
H69B H 0.7312 0.0636 0.9258 0.112 Uiso 1 1 calc R . .
H69C H 0.6281 0.0453 0.9823 0.112 Uiso 1 1 calc R . .
C70 C 0.9506(9) 0.5529(9) 0.3929(6) 0.165(5) Uani 1 1 d . . .
H70A H 0.9314 0.6210 0.4005 0.247 Uiso 1 1 calc R . .
H70B H 0.9498 0.5365 0.3426 0.247 Uiso 1 1 calc R . .
H70C H 1.0177 0.5400 0.4012 0.247 Uiso 1 1 calc R . .
C71 C 0.8777(9) 0.4931(9) 0.4463(6) 0.150(4) Uani 1 1 d . . .
H71A H 0.8100 0.5082 0.4384 0.180 Uiso 1 1 calc R . .
H71B H 0.8780 0.5114 0.4969 0.180 Uiso 1 1 calc R . .
C72 C 0.9010(7) 0.3843(7) 0.4390(4) 0.116(3) Uani 1 1 d . . .
H72A H 0.8956 0.3666 0.3894 0.140 Uiso 1 1 calc R . .
H72B H 0.9712 0.3714 0.4418 0.140 Uiso 1 1 calc R . .
C73 C 0.8403(8) 0.3199(8) 0.4918(5) 0.129(3) Uani 1 1 d . . .
H73A H 0.7694 0.3328 0.4907 0.155 Uiso 1 1 calc R . .
H73B H 0.8479 0.3339 0.5417 0.155 Uiso 1 1 calc R . .
C74 C 0.8679(8) 0.2141(7) 0.4769(4) 0.127(3) Uani 1 1 d . . .
H74A H 0.8249 0.1749 0.5138 0.190 Uiso 1 1 calc R . .
H74B H 0.9375 0.2002 0.4791 0.190 Uiso 1 1 calc R . .
H74C H 0.8589 0.1991 0.4281 0.190 Uiso 1 1 calc R . .

loop_
_atom_site_aniso_label
_atom_site_aniso_U_11
_atom_site_aniso_U_22
_atom_site_aniso_U_33
_atom_site_aniso_U_23
_atom_site_aniso_U_13
_atom_site_aniso_U_12
Sb1 0.03463(19) 0.02340(17) 0.04109(18) -0.00221(11) -0.00802(12) -0.00136(11)
Si1 0.0338(6) 0.0260(6) 0.0387(6) -0.0011(4) -0.0042(5) -0.0039(5)
O1 0.0416(17) 0.0236(14) 0.0362(15) 0.0018(11) -0.0007(12) -0.0021(12)
C1 0.038(2) 0.0152(18) 0.039(2) -0.0038(15) -0.0008(17) -0.0025(16)
S1 0.0478(7) 0.0712(9) 0.0438(6) -0.0082(6) -0.0144(5) -0.0019(6)
O2 0.0330(16) 0.0237(14) 0.0524(16) -0.0002(12) -0.0106(12) -0.0044(12)
C2 0.033(2) 0.0181(19) 0.040(2) 0.0031(15) -0.0025(17) -0.0042(16)
O3 0.0354(15) 0.0203(13) 0.0398(14) -0.0021(11) -0.0101(12) 0.0023(11)
C3 0.033(2) 0.022(2) 0.044(2) -0.0043(16) -0.0018(18) -0.0040(17)
O4 0.0462(18) 0.0351(16) 0.0341(14) 0.0001(12) -0.0043(12) -0.0018(13)
C4 0.044(3) 0.026(2) 0.049(2) -0.0094(18) -0.009(2) -0.0038(18)
O5 0.0297(15) 0.0297(15) 0.0417(15) -0.0015(11) -0.0013(12) 0.0052(12)
C5 0.038(2) 0.025(2) 0.054(3) -0.0121(18) -0.011(2) -0.0087(18)
C6 0.038(2) 0.0169(19) 0.053(3) -0.0056(17) -0.0026(19) -0.0097(17)
O6 0.046(2) 0.060(2) 0.0568(19) 0.0018(15) -0.0168(15) -0.0049(16)
C7 0.049(3) 0.053(3) 0.046(2) -0.017(2) -0.010(2) -0.005(2)
C8 0.101(5) 0.142(7) 0.049(3) 0.003(4) -0.017(3) -0.058(5)
C9 0.144(7) 0.076(4) 0.071(4) -0.039(3) -0.021(4) 0.007(4)
C10 0.092(5) 0.190(9) 0.058(4) -0.039(4) -0.036(3) 0.056(6)
C11 0.034(2) 0.023(2) 0.052(2) -0.0050(17) -0.0005(18) -0.0121(17)
C12 0.032(2) 0.029(2) 0.039(2) -0.0016(16) 0.0002(17) -0.0097(17)
C13 0.032(2) 0.037(2) 0.039(2) -0.0069(17) -0.0033(17) -0.0128(18)
C14 0.032(2) 0.038(2) 0.037(2) -0.0027(17) -0.0046(17) -0.0075(18)
C15 0.033(2) 0.030(2) 0.041(2) -0.0020(17) -0.0098(17) -0.0021(18)
C16 0.030(2) 0.025(2) 0.0309(19) 0.0022(15) -0.0049(16) -0.0065(16)
C17 0.027(2) 0.029(2) 0.034(2) -0.0009(16) -0.0055(16) -0.0066(17)
C18 0.034(2) 0.054(3) 0.051(3) -0.004(2) -0.014(2) -0.005(2)
C19 0.055(4) 0.153(7) 0.064(4) 0.002(4) -0.027(3) 0.009(4)
C20 0.041(3) 0.069(4) 0.122(5) -0.012(3) -0.025(3) -0.013(3)
C21 0.035(3) 0.067(4) 0.095(4) -0.018(3) -0.014(3) 0.001(2)
C22 0.034(2) 0.0227(19) 0.038(2) -0.0027(15) -0.0083(17) -0.0028(17)
C23 0.030(2) 0.025(2) 0.038(2) -0.0035(15) -0.0145(16) -0.0050(16)
C24 0.026(2) 0.026(2) 0.041(2) -0.0057(16) -0.0076(16) -0.0006(17)
C25 0.031(2) 0.025(2) 0.045(2) -0.0031(17) -0.0129(18) 0.0016(17)
C26 0.036(2) 0.027(2) 0.043(2) 0.0035(16) -0.0133(18) -0.0041(18)
C27 0.030(2) 0.026(2) 0.037(2) 0.0000(16) -0.0120(16) -0.0025(17)
C28 0.030(2) 0.0211(19) 0.038(2) -0.0015(15) -0.0125(16) -0.0039(16)
C29 0.042(3) 0.027(2) 0.062(3) 0.0019(19) -0.010(2) 0.0079(19)
C30 0.045(4) 0.043(3) 0.269(11) 0.006(5) -0.033(5) 0.013(3)
C31 0.182(8) 0.049(4) 0.062(4) -0.007(3) -0.014(4) 0.053(4)
C32 0.073(4) 0.035(3) 0.083(4) 0.006(2) -0.016(3) 0.016(3)
C33 0.042(3) 0.035(2) 0.036(2) 0.0067(17) -0.0065(18) 0.0039(19)
C34 0.033(2) 0.030(2) 0.039(2) 0.0080(17) -0.0008(17) 0.0017(18)
C35 0.043(3) 0.028(2) 0.041(2) 0.0038(17) -0.0006(19) -0.0030(19)
C36 0.041(3) 0.037(2) 0.048(2) 0.0129(19) 0.001(2) -0.008(2)
C37 0.032(2) 0.042(3) 0.057(3) 0.018(2) -0.001(2) -0.003(2)
C38 0.038(2) 0.027(2) 0.046(2) 0.0135(17) 0.0046(19) 0.0031(19)
C39 0.039(2) 0.029(2) 0.034(2) 0.0054(16) 0.0012(17) -0.0048(19)
C40 0.049(3) 0.056(3) 0.070(3) 0.003(3) -0.006(2) -0.016(2)
C41 0.108(6) 0.122(6) 0.088(5) 0.002(4) -0.040(4) -0.049(5)
C42 0.066(4) 0.064(4) 0.127(6) -0.027(4) 0.008(4) -0.032(3)
C43 0.046(3) 0.073(4) 0.112(5) -0.002(3) 0.001(3) -0.025(3)
C44 0.047(3) 0.039(3) 0.053(3) 0.010(2) 0.011(2) 0.014(2)
C45 0.032(2) 0.026(2) 0.040(2) -0.0017(16) -0.0043(17) -0.0019(17)
C46 0.032(2) 0.028(2) 0.043(2) 0.0024(17) 0.0002(17) -0.0040(17)
C47 0.029(2) 0.031(2) 0.043(2) -0.0036(17) -0.0083(17) -0.0015(17)
C48 0.034(2) 0.023(2) 0.042(2) 0.0003(16) -0.0094(17) -0.0001(17)
C49 0.030(2) 0.028(2) 0.0319(19) -0.0004(15) -0.0111(16) -0.0017(17)
C50 0.028(2) 0.027(2) 0.037(2) -0.0037(16) -0.0057(16) 0.0016(17)
C51 0.038(3) 0.033(2) 0.054(3) 0.0015(19) -0.002(2) 0.0082(19)
C55 0.034(2) 0.032(2) 0.037(2) 0.0047(17) -0.0068(17) -0.0008(18)
C56 0.035(2) 0.053(3) 0.041(2) -0.002(2) -0.0029(18) -0.007(2)
C57 0.075(4) 0.062(4) 0.058(3) 0.015(3) 0.012(3) -0.005(3)
C58 0.089(5) 0.106(6) 0.076(4) 0.037(4) 0.014(4) -0.002(4)
C59 0.068(5) 0.185(9) 0.049(4) 0.013(5) 0.006(3) -0.041(5)
C60 0.046(3) 0.146(7) 0.057(4) -0.044(4) 0.007(3) -0.023(4)
C61 0.048(3) 0.089(4) 0.056(3) -0.031(3) 0.003(2) -0.021(3)
C62 0.030(2) 0.046(3) 0.040(2) -0.0094(19) -0.0026(18) 0.0000(19)
C63 0.048(3) 0.080(4) 0.044(3) 0.010(2) -0.014(2) -0.006(3)
C64 0.046(3) 0.135(6) 0.049(3) 0.013(3) -0.016(2) -0.014(4)
C65 0.038(3) 0.129(6) 0.065(4) -0.036(4) -0.001(3) -0.026(4)
C66 0.045(3) 0.066(4) 0.104(5) -0.018(3) -0.008(3) -0.017(3)
C67 0.040(3) 0.039(3) 0.082(3) -0.007(2) -0.013(2) -0.010(2)
C68 0.078(5) 0.056(4) 0.317(13) -0.034(6) -0.102(7) 0.013(4)
C69 0.063(4) 0.084(4) 0.083(4) -0.035(3) -0.023(3) -0.005(3)
C70 0.199(12) 0.175(11) 0.143(9) 0.057(8) -0.085(9) -0.043(9)
C71 0.155(10) 0.144(10) 0.164(10) 0.000(8) -0.063(8) -0.007(8)
C72 0.142(8) 0.121(7) 0.092(5) 0.006(5) -0.037(5) -0.013(6)
C73 0.130(8) 0.150(9) 0.105(6) 0.006(6) -0.016(5) -0.036(7)
C74 0.180(10) 0.112(7) 0.092(6) 0.004(5) -0.035(6) -0.031(7)

loop_
_atom_type_symbol
_atom_type_description
_atom_type_scat_dispersion_real
_atom_type_scat_dispersion_imag
_atom_type_scat_source
C C 0.0033 0.0016 'International Tables Vol C Tables 4.2.6.8 and 6.1.1.4'
H H 0.0000 0.0000 'International Tables Vol C Tables 4.2.6.8 and 6.1.1.4'
O O 0.0106 0.0060 'International Tables Vol C Tables 4.2.6.8 and 6.1.1.4'
S S 0.1246 0.1234 'International Tables Vol C Tables 4.2.6.8 and 6.1.1.4'
Sb Sb -0.5866 1.5461 'International Tables Vol C Tables 4.2.6.8 and 6.1.1.4'
Si Si 0.0817 0.0704 'International Tables Vol C Tables 4.2.6.8 and 6.1.1.4'

loop_
_geom_angle_atom_site_label_1
_geom_angle_atom_site_label_2
_geom_angle_atom_site_label_3
_geom_angle
_geom_angle_site_symmetry_1
_geom_angle_site_symmetry_3
_geom_angle_publ_flag
O4 Sb1 O3 95.22(11) . . ?
O4 Sb1 O5 89.41(11) . . ?
O3 Sb1 O5 90.79(11) . . ?
O4 Sb1 O6 76.35(11) . . ?
O3 Sb1 O6 88.39(11) . . ?
O5 Sb1 O6 165.59(11) . . ?
O2 Si1 O1 105.94(14) . . ?
O2 Si1 C62 105.51(18) . . ?
O1 Si1 C62 111.70(17) . . ?
O2 Si1 C56 116.78(18) . . ?
O1 Si1 C56 106.82(18) . . ?
C62 Si1 C56 110.1(2) . . ?
C1 O1 Si1 120.3(2) . . ?
C6 C1 O1 120.7(3) . . ?
C6 C1 C2 121.6(4) . . ?
O1 C1 C2 117.8(4) . . ?
O6 S1 C68 105.9(3) . . ?
O6 S1 C69 105.4(2) . . ?
C68 S1 C69 97.0(4) . . ?
C17 O2 Si1 135.4(2) . . ?
C3 C2 C1 117.3(4) . . ?
C3 C2 C55 123.1(3) . . ?
C1 C2 C55 119.4(3) . . ?
C28 O3 Sb1 133.4(2) . . ?
C2 C3 C4 122.8(4) . . ?
C2 C3 H3A 118.6 . . ?
C4 C3 H3A 118.6 . . ?
C39 O4 Sb1 116.1(2) . . ?
C5 C4 C3 117.4(4) . . ?
C5 C4 C7 122.0(4) . . ?
C3 C4 C7 120.6(4) . . ?
C50 O5 Sb1 129.3(2) . . ?
C4 C5 C6 121.9(4) . . ?
C4 C5 H5A 119.1 . . ?
C6 C5 H5A 119.1 . . ?
C1 C6 C5 118.6(4) . . ?
C1 C6 C11 120.9(4) . . ?
C5 C6 C11 120.5(4) . . ?
S1 O6 Sb1 128.93(18) . . ?
C10 C7 C8 110.1(6) . . ?
C10 C7 C9 108.8(6) . . ?
C8 C7 C9 105.4(5) . . ?
C10 C7 C4 112.7(4) . . ?
C8 C7 C4 112.1(4) . . ?
C9 C7 C4 107.4(4) . . ?
C7 C8 H8A 109.5 . . ?
C7 C8 H8B 109.5 . . ?
H8A C8 H8B 109.5 . . ?
C7 C8 H8C 109.5 . . ?
H8A C8 H8C 109.5 . . ?
H8B C8 H8C 109.5 . . ?
C7 C9 H9A 109.5 . . ?
C7 C9 H9B 109.5 . . ?
H9A C9 H9B 109.5 . . ?
C7 C9 H9C 109.5 . . ?
H9A C9 H9C 109.5 . . ?
H9B C9 H9C 109.5 . . ?
C7 C10 H10A 109.5 . . ?
C7 C10 H10B 109.5 . . ?
H10A C10 H10B 109.5 . . ?
C7 C10 H10C 109.5 . . ?
H10A C10 H10C 109.5 . . ?
H10B C10 H10C 109.5 . . ?
C12 C11 C6 113.1(3) . . ?
C12 C11 H11A 109.0 . . ?
C6 C11 H11A 109.0 . . ?
C12 C11 H11B 109.0 . . ?
C6 C11 H11B 109.0 . . ?
H11A C11 H11B 107.8 . . ?
C13 C12 C17 117.6(4) . . ?
C13 C12 C11 119.6(4) . . ?
C17 C12 C11 122.8(4) . . ?
C12 C13 C14 123.4(4) . . ?
C12 C13 H13A 118.3 . . ?
C14 C13 H13A 118.3 . . ?
C13 C14 C15 116.3(4) . . ?
C13 C14 C18 121.8(4) . . ?
C15 C14 C18 121.9(4) . . ?
C16 C15 C14 122.9(4) . . ?
C16 C15 H15A 118.5 . . ?
C14 C15 H15A 118.5 . . ?
C17 C16 C15 117.8(4) . . ?
C17 C16 C22 120.6(3) . . ?
C15 C16 C22 121.5(3) . . ?
O2 C17 C16 116.3(3) . . ?
O2 C17 C12 121.9(3) . . ?
C16 C17 C12 121.8(4) . . ?
C20 C18 C21 107.2(4) . . ?
C20 C18 C14 112.5(4) . . ?
C21 C18 C14 110.5(4) . . ?
C20 C18 C19 108.1(5) . . ?
C21 C18 C19 108.5(5) . . ?
C14 C18 C19 110.0(4) . . ?
C18 C19 H19A 109.5 . . ?
C18 C19 H19B 109.5 . . ?
H19A C19 H19B 109.5 . . ?
C18 C19 H19C 109.5 . . ?
H19A C19 H19C 109.5 . . ?
H19B C19 H19C 109.5 . . ?
C18 C20 H20A 109.5 . . ?
C18 C20 H20B 109.5 . . ?
H20A C20 H20B 109.5 . . ?
C18 C20 H20C 109.5 . . ?
H20A C20 H20C 109.5 . . ?
H20B C20 H20C 109.5 . . ?
C18 C21 H21D 109.5 . . ?
C18 C21 H21E 109.5 . . ?
H21D C21 H21E 109.5 . . ?
C18 C21 H21F 109.5 . . ?
H21D C21 H21F 109.5 . . ?
H21E C21 H21F 109.5 . . ?
C23 C22 C16 114.0(3) . . ?
C23 C22 H22A 108.7 . . ?
C16 C22 H22A 108.7 . . ?
C23 C22 H22B 108.7 . . ?
C16 C22 H22B 108.7 . . ?
H22A C22 H22B 107.6 . . ?
C24 C23 C28 118.5(4) . . ?
C24 C23 C22 118.8(3) . . ?
C28 C23 C22 122.8(3) . . ?
C25 C24 C23 123.5(4) . . ?
C25 C24 H24A 118.2 . . ?
C23 C24 H24A 118.2 . . ?
C24 C25 C26 116.6(3) . . ?
C24 C25 C29 121.1(4) . . ?
C26 C25 C29 122.3(4) . . ?
C25 C26 C27 122.7(4) . . ?
C25 C26 H26A 118.7 . . ?
C27 C26 H26A 118.7 . . ?
C28 C27 C26 119.3(3) . . ?
C28 C27 C33 124.0(3) . . ?
C26 C27 C33 116.7(3) . . ?
O3 C28 C27 121.7(3) . . ?
O3 C28 C23 118.7(3) . . ?
C27 C28 C23 119.4(3) . . ?
C30 C29 C32 109.6(5) . . ?
C30 C29 C31 110.4(6) . . ?
C32 C29 C31 106.1(4) . . ?
C30 C29 C25 109.5(4) . . ?
C32 C29 C25 112.3(4) . . ?
C31 C29 C25 108.9(4) . . ?
C29 C30 H30A 109.5 . . ?
C29 C30 H30B 109.5 . . ?
H30A C30 H30B 109.5 . . ?
C29 C30 H30C 109.5 . . ?
H30A C30 H30C 109.5 . . ?
H30B C30 H30C 109.5 . . ?
C29 C31 H31A 109.5 . . ?
C29 C31 H31B 109.5 . . ?
H31A C31 H31B 109.5 . . ?
C29 C31 H31C 109.5 . . ?
H31A C31 H31C 109.5 . . ?
H31B C31 H31C 109.5 . . ?
C29 C32 H32A 109.5 . . ?
C29 C32 H32B 109.5 . . ?
H32A C32 H32B 109.5 . . ?
C29 C32 H32C 109.5 . . ?
H32A C32 H32C 109.5 . . ?
H32B C32 H32C 109.5 . . ?
C27 C33 C34 117.1(3) . . ?
C27 C33 H33A 108.0 . . ?
C34 C33 H33A 108.0 . . ?
C27 C33 H33B 108.0 . . ?
C34 C33 H33B 108.0 . . ?
H33A C33 H33B 107.3 . . ?
C35 C34 C39 119.3(4) . . ?
C35 C34 C33 121.4(4) . . ?
C39 C34 C33 119.3(4) . . ?
C36 C35 C34 122.1(4) . . ?
C36 C35 H35A 118.9 . . ?
C34 C35 H35A 118.9 . . ?
C35 C36 C37 116.5(4) . . ?
C35 C36 C40 122.8(4) . . ?
C37 C36 C40 120.7(4) . . ?
C38 C37 C36 123.1(4) . . ?
C38 C37 H37A 118.4 . . ?
C36 C37 H37A 118.4 . . ?
C37 C38 C39 119.3(4) . . ?
C37 C38 C44 122.5(4) . . ?
C39 C38 C44 117.9(4) . . ?
O4 C39 C34 120.2(4) . . ?
O4 C39 C38 120.2(4) . . ?
C34 C39 C38 119.6(4) . . ?
C42 C40 C36 112.0(5) . . ?
C42 C40 C43 107.5(5) . . ?
C36 C40 C43 111.1(4) . . ?
C42 C40 C41 109.2(6) . . ?
C36 C40 C41 107.9(4) . . ?
C43 C40 C41 109.0(5) . . ?
C40 C41 H21A 109.5 . . ?
C40 C41 H21B 109.5 . . ?
H21A C41 H21B 109.5 . . ?
C40 C41 H21C 109.5 . . ?
H21A C41 H21C 109.5 . . ?
H21B C41 H21C 109.5 . . ?
C40 C42 H42A 109.5 . . ?
C40 C42 H42B 109.5 . . ?
H42A C42 H42B 109.5 . . ?
C40 C42 H42C 109.5 . . ?
H42A C42 H42C 109.5 . . ?
H42B C42 H42C 109.5 . . ?
C40 C43 H43A 109.5 . . ?
C40 C43 H43B 109.5 . . ?
H43A C43 H43B 109.5 . . ?
C40 C43 H43C 109.5 . . ?
H43A C43 H43C 109.5 . . ?
H43B C43 H43C 109.5 . . ?
C45 C44 C38 120.3(4) . . ?
C45 C44 H44A 107.2 . . ?
C38 C44 H44A 107.2 . . ?
C45 C44 H44B 107.2 . . ?
C38 C44 H44B 107.2 . . ?
H44A C44 H44B 106.9 . . ?
C50 C45 C46 119.0(4) . . ?
C50 C45 C44 126.4(4) . . ?
C46 C45 C44 114.4(3) . . ?
C47 C46 C45 123.9(4) . . ?
C47 C46 H46A 118.1 . . ?
C45 C46 H46A 118.1 . . ?
C46 C47 C48 115.7(4) . . ?
C46 C47 C51 121.4(3) . . ?
C48 C47 C51 122.8(4) . . ?
C49 C48 C47 122.7(4) . . ?
C49 C48 H48A 118.7 . . ?
C47 C48 H48A 118.7 . . ?
C48 C49 C50 120.0(3) . . ?
C48 C49 C55 119.2(3) . . ?
C50 C49 C55 120.8(3) . . ?
C45 C50 O5 122.3(3) . . ?
C45 C50 C49 118.5(3) . . ?
O5 C50 C49 119.2(3) . . ?
C52A C51 C54 79.7(7) . . ?
C52A C51 C53 131.7(8) . . ?
C54 C51 C53 112.3(8) . . ?
C52A C51 C54A 108.7(6) . . ?
C54 C51 C54A 34.2(7) . . ?
C53 C51 C54A 79.4(7) . . ?
C52A C51 C47 112.0(5) . . ?
C54 C51 C47 108.3(8) . . ?
C53 C51 C47 107.9(8) . . ?
C54A C51 C47 112.0(4) . . ?
C52A C51 C52 30.6(4) . . ?
C54 C51 C52 107.6(7) . . ?
C53 C51 C52 107.5(7) . . ?
C54A C51 C52 128.9(6) . . ?
C47 C51 C52 113.3(5) . . ?
C52A C51 C53A 112.2(6) . . ?
C54 C51 C53A 136.5(9) . . ?
C53 C51 C53A 28.9(6) . . ?
C54A C51 C53A 106.7(6) . . ?
C47 C51 C53A 105.2(6) . . ?
C52 C51 C53A 83.1(6) . . ?
C51 C52 H52A 109.5 . . ?
C51 C52 H52B 109.5 . . ?
H52A C52 H52B 109.5 . . ?
C51 C52 H52C 109.5 . . ?
H52A C52 H52C 109.5 . . ?
H52B C52 H52C 109.5 . . ?
C51 C53 H53A 109.5 . . ?
C51 C53 H53B 109.5 . . ?
H53A C53 H53B 109.5 . . ?
C51 C53 H53C 109.5 . . ?
H53A C53 H53C 109.5 . . ?
H53B C53 H53C 109.5 . . ?
C51 C54 H54A 109.5 . . ?
C51 C54 H54B 109.5 . . ?
H54A C54 H54B 109.5 . . ?
C51 C54 H54C 109.5 . . ?
H54A C54 H54C 109.5 . . ?
H54B C54 H54C 109.5 . . ?
C51 C52A H52D 109.5 . . ?
C51 C52A H52E 109.5 . . ?
H52D C52A H52E 109.5 . . ?
C51 C52A H52F 109.5 . . ?
H52D C52A H52F 109.5 . . ?
H52E C52A H52F 109.5 . . ?
C51 C53A H53D 109.5 . . ?
C51 C53A H53E 109.5 . . ?
H53D C53A H53E 109.5 . . ?
C51 C53A H53F 109.5 . . ?
H53D C53A H53F 109.5 . . ?
H53E C53A H53F 109.5 . . ?
C51 C54A H54D 109.5 . . ?
C51 C54A H54E 109.5 . . ?
H54D C54A H54E 109.5 . . ?
C51 C54A H54F 109.5 . . ?
H54D C54A H54F 109.5 . . ?
H54E C54A H54F 109.5 . . ?
C49 C55 C2 112.7(3) . . ?
C49 C55 H55A 109.0 . . ?
C2 C55 H55A 109.0 . . ?
C49 C55 H55B 109.0 . . ?
C2 C55 H55B 109.0 . . ?
H55A C55 H55B 107.8 . . ?
C57 C56 C61 116.9(4) . . ?
C57 C56 Si1 122.0(4) . . ?
C61 C56 Si1 120.8(4) . . ?
C56 C57 C58 122.3(6) . . ?
C56 C57 H57A 118.8 . . ?
C58 C57 H57A 118.8 . . ?
C59 C58 C57 119.2(7) . . ?
C59 C58 H58A 120.4 . . ?
C57 C58 H58A 120.4 . . ?
C58 C59 C60 120.5(6) . . ?
C58 C59 H59A 119.8 . . ?
C60 C59 H59A 119.8 . . ?
C59 C60 C61 120.0(6) . . ?
C59 C60 H60A 120.0 . . ?
C61 C60 H60A 120.0 . . ?
C60 C61 C56 120.9(6) . . ?
C60 C61 H61A 119.5 . . ?
C56 C61 H61A 119.5 . . ?
C67 C62 C63 116.5(5) . . ?
C67 C62 Si1 125.2(4) . . ?
C63 C62 Si1 118.3(4) . . ?
C64 C63 C62 121.4(6) . . ?
C64 C63 H63A 119.3 . . ?
C62 C63 H63A 119.3 . . ?
C65 C64 C63 119.7(6) . . ?
C65 C64 H64A 120.1 . . ?
C63 C64 H64A 120.1 . . ?
C64 C65 C66 119.7(6) . . ?
C64 C65 H65A 120.1 . . ?
C66 C65 H65A 120.1 . . ?
C67 C66 C65 120.6(6) . . ?
C67 C66 H66A 119.7 . . ?
C65 C66 H66A 119.7 . . ?
C66 C67 C62 121.9(6) . . ?
C66 C67 H67A 119.0 . . ?
C62 C67 H67A 119.0 . . ?
S1 C68 H68A 109.5 . . ?
S1 C68 H68B 109.5 . . ?
H68A C68 H68B 109.5 . . ?
S1 C68 H68C 109.5 . . ?
H68A C68 H68C 109.5 . . ?
H68B C68 H68C 109.5 . . ?
S1 C69 H69A 109.5 . . ?
S1 C69 H69B 109.5 . . ?
H69A C69 H69B 109.5 . . ?
S1 C69 H69C 109.5 . . ?
H69A C69 H69C 109.5 . . ?
H69B C69 H69C 109.5 . . ?
C71 C70 H70A 109.5 . . ?
C71 C70 H70B 109.5 . . ?
H70A C70 H70B 109.5 . . ?
C71 C70 H70C 109.5 . . ?
H70A C70 H70C 109.5 . . ?
H70B C70 H70C 109.5 . . ?
C70 C71 C72 113.8(10) . . ?
C70 C71 H71A 108.8 . . ?
C72 C71 H71A 108.8 . . ?
C70 C71 H71B 108.8 . . ?
C72 C71 H71B 108.8 . . ?
H71A C71 H71B 107.7 . . ?
C73 C72 C71 118.5(9) . . ?
C73 C72 H72A 107.7 . . ?
C71 C72 H72A 107.7 . . ?
C73 C72 H72B 107.7 . . ?
C71 C72 H72B 107.7 . . ?
H72A C72 H72B 107.1 . . ?
C72 C73 C74 113.4(8) . . ?
C72 C73 H73A 108.9 . . ?
C74 C73 H73A 108.9 . . ?
C72 C73 H73B 108.9 . . ?
C74 C73 H73B 108.9 . . ?
H73A C73 H73B 107.7 . . ?
C73 C74 H74A 109.5 . . ?
C73 C74 H74B 109.5 . . ?
H74A C74 H74B 109.5 . . ?
C73 C74 H74C 109.5 . . ?
H74A C74 H74C 109.5 . . ?
H74B C74 H74C 109.5 . . ?

loop_
_geom_bond_atom_site_label_1
_geom_bond_atom_site_label_2
_geom_bond_distance
_geom_bond_site_symmetry_2
_geom_bond_publ_flag
Sb1 O4 1.985(3) . ?
Sb1 O3 1.988(2) . ?
Sb1 O5 2.011(3) . ?
Sb1 O6 2.565(3) . ?
Si1 O2 1.630(3) . ?
Si1 O1 1.651(3) . ?
Si1 C62 1.848(5) . ?
Si1 C56 1.850(4) . ?
O1 C1 1.389(5) . ?
C1 C6 1.379(6) . ?
C1 C2 1.404(5) . ?
S1 O6 1.504(3) . ?
S1 C68 1.738(7) . ?
S1 C69 1.767(5) . ?
O2 C17 1.383(5) . ?
C2 C3 1.386(6) . ?
C2 C55 1.511(6) . ?
O3 C28 1.390(4) . ?
C3 C4 1.391(6) . ?
C3 H3A 0.9400 . ?
O4 C39 1.367(5) . ?
C4 C5 1.391(6) . ?
C4 C7 1.539(6) . ?
O5 C50 1.400(4) . ?
C5 C6 1.392(6) . ?
C5 H5A 0.9400 . ?
C6 C11 1.524(5) . ?
C7 C10 1.493(8) . ?
C7 C8 1.519(8) . ?
C7 C9 1.522(8) . ?
C8 H8A 0.9700 . ?
C8 H8B 0.9700 . ?
C8 H8C 0.9700 . ?
C9 H9A 0.9700 . ?
C9 H9B 0.9700 . ?
C9 H9C 0.9700 . ?
C10 H10A 0.9700 . ?
C10 H10B 0.9700 . ?
C10 H10C 0.9700 . ?
C11 C12 1.519(6) . ?
C11 H11A 0.9800 . ?
C11 H11B 0.9800 . ?
C12 C13 1.387(6) . ?
C12 C17 1.397(6) . ?
C13 C14 1.391(6) . ?
C13 H13A 0.9400 . ?
C14 C15 1.399(6) . ?
C14 C18 1.533(6) . ?
C15 C16 1.392(6) . ?
C15 H15A 0.9400 . ?
C16 C17 1.388(5) . ?
C16 C22 1.515(5) . ?
C18 C20 1.519(7) . ?
C18 C21 1.526(7) . ?
C18 C19 1.539(7) . ?
C19 H19A 0.9700 . ?
C19 H19B 0.9700 . ?
C19 H19C 0.9700 . ?
C20 H20A 0.9700 . ?
C20 H20B 0.9700 . ?
C20 H20C 0.9700 . ?
C21 H21D 0.9700 . ?
C21 H21E 0.9700 . ?
C21 H21F 0.9700 . ?
C22 C23 1.500(5) . ?
C22 H22A 0.9800 . ?
C22 H22B 0.9800 . ?
C23 C24 1.396(5) . ?
C23 C28 1.408(5) . ?
C24 C25 1.377(6) . ?
C24 H24A 0.9400 . ?
C25 C26 1.382(5) . ?
C25 C29 1.538(5) . ?
C26 C27 1.401(5) . ?
C26 H26A 0.9400 . ?
C27 C28 1.392(5) . ?
C27 C33 1.504(5) . ?
C29 C30 1.498(8) . ?
C29 C32 1.522(7) . ?
C29 C31 1.536(8) . ?
C30 H30A 0.9700 . ?
C30 H30B 0.9700 . ?
C30 H30C 0.9700 . ?
C31 H31A 0.9700 . ?
C31 H31B 0.9700 . ?
C31 H31C 0.9700 . ?
C32 H32A 0.9700 . ?
C32 H32B 0.9700 . ?
C32 H32C 0.9700 . ?
C33 C34 1.507(6) . ?
C33 H33A 0.9800 . ?
C33 H33B 0.9800 . ?
C34 C35 1.392(6) . ?
C34 C39 1.395(6) . ?
C35 C36 1.389(6) . ?
C35 H35A 0.9400 . ?
C36 C37 1.401(6) . ?
C36 C40 1.532(7) . ?
C37 C38 1.363(7) . ?
C37 H37A 0.9400 . ?
C38 C39 1.399(6) . ?
C38 C44 1.518(6) . ?
C40 C42 1.529(8) . ?
C40 C43 1.536(7) . ?
C40 C41 1.542(9) . ?
C41 H21A 0.9700 . ?
C41 H21B 0.9700 . ?
C41 H21C 0.9700 . ?
C42 H42A 0.9700 . ?
C42 H42B 0.9700 . ?
C42 H42C 0.9700 . ?
C43 H43A 0.9700 . ?
C43 H43B 0.9700 . ?
C43 H43C 0.9700 . ?
C44 C45 1.507(6) . ?
C44 H44A 0.9800 . ?
C44 H44B 0.9800 . ?
C45 C50 1.394(5) . ?
C45 C46 1.396(6) . ?
C46 C47 1.381(6) . ?
C46 H46A 0.9400 . ?
C47 C48 1.393(6) . ?
C47 C51 1.532(6) . ?
C48 C49 1.387(5) . ?
C48 H48A 0.9400 . ?
C49 C50 1.405(5) . ?
C49 C55 1.501(5) . ?
C51 C52A 1.471(9) . ?
C51 C54 1.507(11) . ?
C51 C53 1.509(11) . ?
C51 C54A 1.530(8) . ?
C51 C52 1.544(8) . ?
C51 C53A 1.555(9) . ?
C52 H52A 0.9700 . ?
C52 H52B 0.9700 . ?
C52 H52C 0.9700 . ?
C53 H53A 0.9700 . ?
C53 H53B 0.9700 . ?
C53 H53C 0.9700 . ?
C54 H54A 0.9700 . ?
C54 H54B 0.9700 . ?
C54 H54C 0.9700 . ?
C52A H52D 0.9700 . ?
C52A H52E 0.9700 . ?
C52A H52F 0.9700 . ?
C53A H53D 0.9700 . ?
C53A H53E 0.9700 . ?
C53A H53F 0.9700 . ?
C54A H54D 0.9700 . ?
C54A H54E 0.9700 . ?
C54A H54F 0.9700 . ?
C55 H55A 0.9800 . ?
C55 H55B 0.9800 . ?
C56 C57 1.372(7) . ?
C56 C61 1.401(7) . ?
C57 C58 1.383(8) . ?
C57 H57A 0.9400 . ?
C58 C59 1.365(11) . ?
C58 H58A 0.9400 . ?
C59 C60 1.365(11) . ?
C59 H59A 0.9400 . ?
C60 C61 1.379(8) . ?
C60 H60A 0.9400 . ?
C61 H61A 0.9400 . ?
C62 C67 1.382(7) . ?
C62 C63 1.398(7) . ?
C63 C64 1.386(8) . ?
C63 H63A 0.9400 . ?
C64 C65 1.361(10) . ?
C64 H64A 0.9400 . ?
C65 C66 1.368(9) . ?
C65 H65A 0.9400 . ?
C66 C67 1.362(7) . ?
C66 H66A 0.9400 . ?
C67 H67A 0.9400 . ?
C68 H68A 0.9700 . ?
C68 H68B 0.9700 . ?
C68 H68C 0.9700 . ?
C69 H69A 0.9700 . ?
C69 H69B 0.9700 . ?
C69 H69C 0.9700 . ?
C70 C71 1.504(14) . ?
C70 H70A 0.9700 . ?
C70 H70B 0.9700 . ?
C70 H70C 0.9700 . ?
C71 C72 1.527(13) . ?
C71 H71A 0.9800 . ?
C71 H71B 0.9800 . ?
C72 C73 1.453(12) . ?
C72 H72A 0.9800 . ?
C72 H72B 0.9800 . ?
C73 C74 1.511(12) . ?
C73 H73A 0.9800 . ?
C73 H73B 0.9800 . ?
C74 H74A 0.9700 . ?
C74 H74B 0.9700 . ?
C74 H74C 0.9700 . ?
